data_1540365
loop_
_publ_author_name
'Lyakhovitskaya, V.A.'
'Sorokina, N.I.'
'Safonov, A.A.'
'Verin, I.A.'
'Andrianov, V.I.'

_publ_section_title
;
 Growth and structure of crystals of Hg3 Te2 I2
;
_journal_name_full Kristallografiya
_journal_page_first 835
_journal_page_last 838
_journal_volume 34
_journal_year 1989
_chemical_formula_sum 'Hg3 I2 Te2'
_chemical_name_systematic 'Hg3 Te2 I2'
_space_group_IT_number 15
_symmetry_space_group_name_Hall '-C 2yc'
_symmetry_space_group_name_H-M 'C 1 2/c 1'
_cell_angle_alpha 90
_cell_angle_beta 79.9
_cell_angle_gamma 90
_cell_formula_units_Z 8
_cell_length_a 14.22
_cell_length_b 9.7
_cell_length_c 14.34
_cell_volume 1947.321
_citation_journal_id_ASTM KRISAJ
_cod_data_source_file Lyakhovitskaya_KRISAJ_1989_959.cif
_cod_data_source_block Hg3I2Te2
_cod_database_code 1540365

loop_
_symmetry_equiv_pos_as_xyz
x,y,z
-x,y,-z+1/2
-x,-y,-z
x,-y,z-1/2
x+1/2,y+1/2,z
-x+1/2,y+1/2,-z+1/2
-x+1/2,-y+1/2,-z
x+1/2,-y+1/2,z-1/2

loop_
_atom_site_label
_atom_site_type_symbol
_atom_site_fract_x
_atom_site_fract_y
_atom_site_fract_z
_atom_site_occupancy
_atom_site_U_iso_or_equiv
Hg4 Hg+2 0.1253 0.9904 0.3309 1 0.0
I2 I-1 0.1274 0.5205 0.1175 1 0.0
Hg1 Hg+2 0 0.3175 0.25 1 0.0
Hg3 Hg+2 0.0245 0.725 0.0168 1 0.0
Te1 Te-2 0.1456 0.7234 0.365 1 0.0
I1 I-1 0.1118 0.9806 0.1142 1 0.0
Te2 Te-2 0.1399 0.2643 0.3481 1 0.0
Hg2 Hg+2 0.25 0.25 0 1 0.0
